data_4123698
loop_
_publ_author_name
'Pensack, Ryan D.'
'Tilley, Andrew J.'
'Parkin, Sean R.'
'Lee, Tia S.'
'Payne, Marcia M.'
'Gao, Dong'
'Jahnke, Ashlee A.'
'Oblinsky, Daniel G.'
'Li, Peng-Fei'
'Anthony, John E.'
'Seferos, Dwight S.'
'Scholes, Gregory D.'

_publ_section_title
;
 Exciton delocalization drives rapid singlet fission in nanoparticles of
 acene derivatives.
;
_journal_issue 21
_journal_name_full 'Journal of the American Chemical Society'
_journal_page_first 6790
_journal_page_last 6803
_journal_paper_doi 10.1021/ja512668r
_journal_volume 137
_journal_year 2015
_chemical_formula_moiety 'C50 H66 Si2'
_chemical_formula_sum 'C50 H66 Si2'
_chemical_formula_weight 723.21
_chemical_name_systematic
; 
 ? 
;
_space_group_IT_number 14
_symmetry_cell_setting monoclinic
_symmetry_space_group_name_Hall '-P 2yn'
_symmetry_space_group_name_H-M 'P 1 21/n 1'
_atom_sites_solution_hydrogens geom
_atom_sites_solution_primary direct
_atom_sites_solution_secondary difmap
_audit_creation_method SHELXL-97
_cell_angle_alpha 90.00
_cell_angle_beta 105.977(1)
_cell_angle_gamma 90.00
_cell_formula_units_Z 2
_cell_length_a 11.7476(2)
_cell_length_b 12.5710(2)
_cell_length_c 15.1412(3)
_cell_measurement_reflns_used 9916
_cell_measurement_temperature 90.0(2)
_cell_measurement_theta_max 67.97
_cell_measurement_theta_min 4.24
_cell_volume 2149.67(7)
_computing_cell_refinement APEX2
_computing_data_collection 'APEX2 (Bruker-AXS, 2006)'
_computing_data_reduction APEX2
_computing_molecular_graphics 'XP in SHELXTL (Sheldrick, 2008)'
_computing_publication_material
; 
SHELX-97 (Sheldrick, 2008) and local procedures 
;
_computing_structure_refinement 'SHELXL-97 (Sheldrick, 2008)'
_computing_structure_solution 'SHELXS-97 (Sheldrick, 2008)'
_diffrn_ambient_temperature 90.0(2)
_diffrn_detector_area_resol_mean 5.6
_diffrn_measured_fraction_theta_full 0.996
_diffrn_measured_fraction_theta_max 0.996
_diffrn_measurement_device_type 'Bruker X8 Proteum diffractometer'
_diffrn_measurement_method '\f and \w scans'
_diffrn_radiation_monochromator 'graded multilayer optics'
_diffrn_radiation_source 'fine-focus rotating anode'
_diffrn_radiation_type CuK\a
_diffrn_radiation_wavelength 1.54178
_diffrn_reflns_av_R_equivalents 0.0568
_diffrn_reflns_av_sigmaI/netI 0.0294
_diffrn_reflns_limit_h_max 14
_diffrn_reflns_limit_h_min -14
_diffrn_reflns_limit_k_max 15
_diffrn_reflns_limit_k_min -15
_diffrn_reflns_limit_l_max 18
_diffrn_reflns_limit_l_min -17
_diffrn_reflns_number 29298
_diffrn_reflns_theta_full 68.21
_diffrn_reflns_theta_max 68.21
_diffrn_reflns_theta_min 4.24
_diffrn_standards_number 0
_exptl_absorpt_coefficient_mu 0.975
_exptl_absorpt_correction_T_max 0.981
_exptl_absorpt_correction_T_min 0.801
_exptl_absorpt_correction_type multi-scan
_exptl_absorpt_process_details 'Sadabs in APEX2 (BrukerAXS, 2006)'
_exptl_crystal_colour blue
_exptl_crystal_density_diffrn 1.117
_exptl_crystal_density_method 'not measured'
_exptl_crystal_description flake
_exptl_crystal_F_000 788
_exptl_crystal_size_max 0.18
_exptl_crystal_size_mid 0.15
_exptl_crystal_size_min 0.02
_refine_diff_density_max 0.739
_refine_diff_density_min -0.430
_refine_diff_density_rms 0.066
_refine_ls_extinction_method none
_refine_ls_goodness_of_fit_ref 1.040
_refine_ls_hydrogen_treatment constr
_refine_ls_matrix_type full
_refine_ls_number_parameters 268
_refine_ls_number_reflns 3912
_refine_ls_number_restraints 30
_refine_ls_restrained_S_all 1.039
_refine_ls_R_factor_all 0.1170
_refine_ls_R_factor_gt 0.0809
_refine_ls_shift/su_max 0.000
_refine_ls_shift/su_mean 0.000
_refine_ls_structure_factor_coef Fsqd
_refine_ls_weighting_details 'calc w=1/[\s^2^(Fo^2^)+(0.0852P)^2^+4.4894P] where P=(Fo^2^+2Fc^2^)/3'
_refine_ls_weighting_scheme calc
_refine_ls_wR_factor_gt 0.1916
_refine_ls_wR_factor_ref 0.2340
_reflns_number_gt 2805
_reflns_number_total 3912
_reflns_threshold_expression >2\s(I)
_cod_data_source_file ja512668r_si_002.cif
_cod_data_source_block x09086
_cod_depositor_comments 'Adding full bibliography for 4123696--4123698.cif.'
_cod_original_sg_symbol_H-M 'P 21/n'
_cod_database_code 4123698

loop_
_symmetry_equiv_pos_as_xyz
'x, y, z'
'-x+1/2, y+1/2, -z+1/2'
'-x, -y, -z'
'x-1/2, -y-1/2, z-1/2'

loop_
_atom_site_label
_atom_site_type_symbol
_atom_site_fract_x
_atom_site_fract_y
_atom_site_fract_z
_atom_site_U_iso_or_equiv
_atom_site_adp_type
_atom_site_occupancy
_atom_site_symmetry_multiplicity
_atom_site_calc_flag
_atom_site_refinement_flags
_atom_site_disorder_assembly
_atom_site_disorder_group
Si1 Si 0.68090(9) 0.63790(7) 0.86593(8) 0.0559(4) Uani 1 1 d . . .
C1 C 0.9284(3) 0.9090(2) 0.9706(2) 0.0404(8) Uani 1 1 d . . .
C2 C 1.0231(3) 0.9303(2) 0.9327(2) 0.0396(8) Uani 1 1 d . . .
C3 C 1.0477(3) 0.8643(2) 0.8653(2) 0.0444(8) Uani 1 1 d . . .
H3 H 0.9992 0.8038 0.8451 0.053 Uiso 1 1 calc R . .
C4 C 1.1401(3) 0.8844(3) 0.8274(2) 0.0472(9) Uani 1 1 d . . .
C5 C 1.1657(4) 0.8180(3) 0.7588(3) 0.0580(10) Uani 1 1 d . . .
H5 H 1.1172 0.7577 0.7374 0.070 Uiso 1 1 calc R . .
C6 C 1.2576(4) 0.8391(4) 0.7237(3) 0.0654(11) Uani 1 1 d . . .
H6 H 1.2731 0.7936 0.6782 0.078 Uiso 1 1 calc R . .
C7 C 1.3310(4) 0.9292(4) 0.7546(3) 0.0641(11) Uani 1 1 d . . .
H7 H 1.3951 0.9436 0.7295 0.077 Uiso 1 1 calc R . .
C8 C 1.3102(4) 0.9945(3) 0.8193(3) 0.0585(10) Uani 1 1 d . . .
H8 H 1.3605 1.0540 0.8393 0.070 Uiso 1 1 calc R . .
C9 C 1.2144(3) 0.9759(3) 0.8585(3) 0.0483(9) Uani 1 1 d . . .
C10 C 1.1904(3) 1.0420(3) 0.9241(2) 0.0463(9) Uani 1 1 d . . .
H10 H 1.2393 1.1024 0.9440 0.056 Uiso 1 1 calc R . .
C11 C 1.0961(3) 1.0230(2) 0.9625(2) 0.0402(8) Uani 1 1 d . . .
C12 C 0.8542(3) 0.8186(3) 0.9394(3) 0.0456(8) Uani 1 1 d . . .
C13 C 0.7897(3) 0.7435(3) 0.9113(3) 0.0509(9) Uani 1 1 d . A .
C14 C 0.5437(10) 0.6863(7) 0.8882(6) 0.0564(19) Uani 0.614(9) 1 d PDU A 1
H14 H 0.5232 0.7550 0.8544 0.068 Uiso 0.614(9) 1 calc PR A 1
C15 C 0.5561(6) 0.7094(6) 0.9884(5) 0.063(2) Uani 0.614(9) 1 d PDU A 1
H15A H 0.6365 0.7373 1.0173 0.076 Uiso 0.614(9) 1 calc PR A 1
H15B H 0.5468 0.6423 1.0200 0.076 Uiso 0.614(9) 1 calc PR A 1
C16 C 0.462(4) 0.792(4) 1.002(4) 0.081(3) Uani 0.614(9) 1 d PDU A 1
H16A H 0.4650 0.7967 1.0669 0.122 Uiso 0.614(9) 1 calc PR A 1
H16B H 0.3826 0.7696 0.9663 0.122 Uiso 0.614(9) 1 calc PR A 1
H16C H 0.4793 0.8623 0.9801 0.122 Uiso 0.614(9) 1 calc PR A 1
C17 C 0.438(2) 0.611(3) 0.852(3) 0.070(3) Uani 0.614(9) 1 d PDU A 1
H17A H 0.4249 0.6004 0.7853 0.105 Uiso 0.614(9) 1 calc PR A 1
H17B H 0.3668 0.6415 0.8630 0.105 Uiso 0.614(9) 1 calc PR A 1
H17C H 0.4549 0.5418 0.8828 0.105 Uiso 0.614(9) 1 calc PR A 1
C14' C 0.5487(17) 0.6629(10) 0.9212(11) 0.0564(19) Uani 0.386(9) 1 d PDU A 2
H14' H 0.5675 0.6262 0.9822 0.068 Uiso 0.386(9) 1 calc PR A 2
C15' C 0.5331(9) 0.7816(8) 0.9363(8) 0.059(3) Uani 0.386(9) 1 d PDU A 2
H15C H 0.4963 0.8157 0.8763 0.071 Uiso 0.386(9) 1 calc PR A 2
H15D H 0.6120 0.8143 0.9619 0.071 Uiso 0.386(9) 1 calc PR A 2
C16' C 0.455(6) 0.804(6) 1.003(6) 0.081(3) Uani 0.386(9) 1 d PDU A 2
H16D H 0.4490 0.8809 1.0113 0.122 Uiso 0.386(9) 1 calc PR A 2
H16E H 0.4905 0.7703 1.0624 0.122 Uiso 0.386(9) 1 calc PR A 2
H16F H 0.3751 0.7747 0.9765 0.122 Uiso 0.386(9) 1 calc PR A 2
C17' C 0.431(4) 0.619(5) 0.861(5) 0.070(3) Uani 0.386(9) 1 d PDU A 2
H17D H 0.4384 0.5420 0.8522 0.105 Uiso 0.386(9) 1 calc PR A 2
H17E H 0.4110 0.6542 0.8007 0.105 Uiso 0.386(9) 1 calc PR A 2
H17F H 0.3679 0.6318 0.8905 0.105 Uiso 0.386(9) 1 calc PR A 2
C18 C 0.7484(4) 0.5074(3) 0.9152(3) 0.0647(12) Uani 1 1 d . A .
H18 H 0.8154 0.4963 0.8874 0.078 Uiso 1 1 calc R . .
C19 C 0.8048(5) 0.5071(4) 1.0152(3) 0.0771(14) Uani 1 1 d . . .
H19A H 0.7423 0.5173 1.0469 0.092 Uiso 1 1 calc R A .
H19B H 0.8587 0.5690 1.0304 0.092 Uiso 1 1 calc R . .
C20 C 0.8746(4) 0.4079(3) 1.0539(3) 0.0684(12) Uani 1 1 d . A .
H20A H 0.8983 0.4113 1.1211 0.103 Uiso 1 1 calc R . .
H20B H 0.9454 0.4035 1.0317 0.103 Uiso 1 1 calc R . .
H20C H 0.8252 0.3449 1.0337 0.103 Uiso 1 1 calc R . .
C21 C 0.6654(4) 0.4146(3) 0.8801(3) 0.0709(13) Uani 1 1 d . . .
H21A H 0.6367 0.4181 0.8129 0.106 Uiso 1 1 calc R A .
H21B H 0.5981 0.4183 0.9064 0.106 Uiso 1 1 calc R . .
H21C H 0.7081 0.3476 0.8982 0.106 Uiso 1 1 calc R . .
C22 C 0.6632(17) 0.6393(15) 0.7364(17) 0.069(2) Uani 0.526(6) 1 d PDU A 1
H22 H 0.6117 0.5769 0.7111 0.083 Uiso 0.526(6) 1 calc PR A 1
C23 C 0.7616(10) 0.6357(8) 0.6928(9) 0.088(2) Uani 0.526(6) 1 d PDU A 1
H23A H 0.7283 0.6588 0.6283 0.106 Uiso 0.526(6) 1 calc PR A 1
H23B H 0.8190 0.6911 0.7232 0.106 Uiso 0.526(6) 1 calc PR A 1
C24 C 0.8294(10) 0.5401(9) 0.6903(9) 0.106(3) Uani 0.526(6) 1 d PDU A 1
H24A H 0.8908 0.5553 0.6595 0.158 Uiso 0.526(6) 1 calc PR A 1
H24B H 0.7767 0.4845 0.6565 0.158 Uiso 0.526(6) 1 calc PR A 1
H24C H 0.8665 0.5158 0.7531 0.158 Uiso 0.526(6) 1 calc PR A 1
C25 C 0.586(2) 0.7396(15) 0.7011(19) 0.080(3) Uani 0.526(6) 1 d PDU A 1
H25A H 0.5191 0.7414 0.7282 0.120 Uiso 0.526(6) 1 calc PR A 1
H25B H 0.5558 0.7365 0.6340 0.120 Uiso 0.526(6) 1 calc PR A 1
H25C H 0.6340 0.8038 0.7189 0.120 Uiso 0.526(6) 1 calc PR A 1
C22' C 0.636(2) 0.6359(15) 0.7387(19) 0.069(2) Uani 0.474(6) 1 d PRDU A 2
H22' H 0.5647 0.5887 0.7208 0.083 Uiso 0.474(6) 1 calc PR A 2
C23' C 0.7260(10) 0.5840(10) 0.7024(10) 0.088(2) Uani 0.474(6) 1 d PDU A 2
H23C H 0.7302 0.5081 0.7205 0.106 Uiso 0.474(6) 1 calc PR A 2
H23D H 0.6984 0.5865 0.6344 0.106 Uiso 0.474(6) 1 calc PR A 2
C24' C 0.8435(11) 0.6268(11) 0.7303(10) 0.106(3) Uani 0.474(6) 1 d PDU A 2
H24D H 0.8948 0.5863 0.7014 0.158 Uiso 0.474(6) 1 calc PR A 2
H24E H 0.8742 0.6219 0.7973 0.158 Uiso 0.474(6) 1 calc PR A 2
H24F H 0.8418 0.7015 0.7115 0.158 Uiso 0.474(6) 1 calc PR A 2
C25' C 0.599(2) 0.7403(18) 0.682(2) 0.080(3) Uani 0.474(6) 1 d PDU A 2
H25D H 0.5401 0.7784 0.7045 0.120 Uiso 0.474(6) 1 calc PR A 2
H25E H 0.5659 0.7225 0.6170 0.120 Uiso 0.474(6) 1 calc PR A 2
H25F H 0.6693 0.7855 0.6890 0.120 Uiso 0.474(6) 1 calc PR A 2

loop_
_atom_site_aniso_label
_atom_site_aniso_U_11
_atom_site_aniso_U_22
_atom_site_aniso_U_33
_atom_site_aniso_U_23
_atom_site_aniso_U_13
_atom_site_aniso_U_12
Si1 0.0487(6) 0.0299(5) 0.0752(8) -0.0007(4) -0.0063(5) -0.0153(4)
C1 0.0374(16) 0.0231(14) 0.0480(18) 0.0061(13) -0.0093(14) -0.0061(12)
C2 0.0384(16) 0.0225(14) 0.0456(18) 0.0059(13) -0.0092(14) -0.0044(12)
C3 0.0429(18) 0.0278(16) 0.0491(19) 0.0027(14) -0.0097(15) -0.0048(13)
C4 0.0486(19) 0.0355(17) 0.0468(19) 0.0074(14) -0.0051(15) -0.0010(15)
C5 0.063(2) 0.046(2) 0.055(2) -0.0016(17) -0.0017(19) -0.0014(18)
C6 0.068(3) 0.065(3) 0.058(2) -0.002(2) 0.009(2) 0.001(2)
C7 0.062(3) 0.066(3) 0.061(3) 0.007(2) 0.012(2) -0.003(2)
C8 0.059(2) 0.050(2) 0.061(2) 0.0061(18) 0.0067(19) -0.0110(18)
C9 0.0465(19) 0.0371(18) 0.052(2) 0.0113(15) -0.0013(16) -0.0043(15)
C10 0.0437(18) 0.0313(16) 0.053(2) 0.0062(15) -0.0055(15) -0.0114(14)
C11 0.0368(16) 0.0241(15) 0.0481(18) 0.0075(13) -0.0079(14) -0.0063(12)
C12 0.0405(18) 0.0277(16) 0.058(2) 0.0009(14) -0.0040(15) -0.0039(14)
C13 0.0420(18) 0.0316(17) 0.071(2) -0.0011(16) 0.0010(17) -0.0079(15)
C14 0.051(3) 0.045(4) 0.066(6) 0.007(4) 0.005(5) -0.022(3)
C15 0.054(4) 0.058(4) 0.067(4) 0.015(3) 0.000(3) -0.021(3)
C16 0.085(6) 0.075(9) 0.081(4) -0.014(6) 0.018(4) -0.021(5)
C17 0.050(4) 0.056(5) 0.094(8) -0.007(4) 0.004(4) -0.017(4)
C14' 0.051(3) 0.045(4) 0.066(6) 0.007(4) 0.005(5) -0.022(3)
C15' 0.041(5) 0.049(5) 0.080(7) -0.002(5) 0.002(4) -0.015(4)
C16' 0.085(6) 0.075(9) 0.081(4) -0.014(6) 0.018(4) -0.021(5)
C17' 0.050(4) 0.056(5) 0.094(8) -0.007(4) 0.004(4) -0.017(4)
C18 0.077(3) 0.0336(19) 0.070(3) -0.0017(18) -0.004(2) -0.0118(18)
C19 0.098(4) 0.045(2) 0.076(3) 0.003(2) 0.003(3) -0.002(2)
C20 0.077(3) 0.049(2) 0.072(3) 0.007(2) 0.008(2) 0.005(2)
C21 0.069(3) 0.038(2) 0.092(3) -0.004(2) -0.001(2) -0.0152(19)
C22 0.062(8) 0.046(2) 0.087(4) -0.009(2) -0.001(5) -0.033(4)
C23 0.091(6) 0.068(5) 0.099(5) -0.006(5) 0.014(4) -0.025(4)
C24 0.083(5) 0.094(6) 0.121(7) -0.052(5) -0.005(5) -0.004(4)
C25 0.092(5) 0.081(4) 0.069(10) 0.018(4) 0.025(4) -0.017(3)
C22' 0.062(8) 0.046(2) 0.087(4) -0.009(2) -0.001(5) -0.033(4)
C23' 0.091(6) 0.068(5) 0.099(5) -0.006(5) 0.014(4) -0.025(4)
C24' 0.083(5) 0.094(6) 0.121(7) -0.052(5) -0.005(5) -0.004(4)
C25' 0.092(5) 0.081(4) 0.069(10) 0.018(4) 0.025(4) -0.017(3)

loop_
_atom_type_symbol
_atom_type_description
_atom_type_scat_dispersion_real
_atom_type_scat_dispersion_imag
_atom_type_scat_source
C C 0.0181 0.0091 'International Tables Vol C Tables 4.2.6.8 and 6.1.1.4'
H H 0.0000 0.0000 'International Tables Vol C Tables 4.2.6.8 and 6.1.1.4'
Si Si 0.2541 0.3302 'International Tables Vol C Tables 4.2.6.8 and 6.1.1.4'

loop_
_geom_angle_atom_site_label_1
_geom_angle_atom_site_label_2
_geom_angle_atom_site_label_3
_geom_angle
_geom_angle_site_symmetry_1
_geom_angle_site_symmetry_3
C14 Si1 C13 104.3(3) . .
C14 Si1 C22' 100.4(5) . .
C13 Si1 C22' 111.6(8) . .
C14 Si1 C18 120.7(3) . .
C13 Si1 C18 107.87(17) . .
C22' Si1 C18 111.7(5) . .
C14 Si1 C22 109.3(5) . .
C13 Si1 C22 104.1(7) . .
C22' Si1 C22 10.0(11) . .
C18 Si1 C22 109.2(4) . .
C14 Si1 C14' 16.6(4) . .
C13 Si1 C14' 105.8(5) . .
C22' Si1 C14' 114.1(7) . .
C18 Si1 C14' 105.3(4) . .
C22 Si1 C14' 123.7(7) . .
C2 C1 C11 121.0(3) . 3_777
C2 C1 C12 119.6(3) . .
C11 C1 C12 119.3(3) 3_777 .
C3 C2 C1 121.7(3) . .
C3 C2 C11 118.6(3) . .
C1 C2 C11 119.6(3) . .
C4 C3 C2 122.4(3) . .
C4 C3 H3 118.8 . .
C2 C3 H3 118.8 . .
C3 C4 C5 122.8(3) . .
C3 C4 C9 118.9(3) . .
C5 C4 C9 118.3(4) . .
C6 C5 C4 121.4(4) . .
C6 C5 H5 119.3 . .
C4 C5 H5 119.3 . .
C5 C6 C7 120.2(4) . .
C5 C6 H6 119.9 . .
C7 C6 H6 119.9 . .
C8 C7 C6 120.6(4) . .
C8 C7 H7 119.7 . .
C6 C7 H7 119.7 . .
C7 C8 C9 121.5(4) . .
C7 C8 H8 119.3 . .
C9 C8 H8 119.3 . .
C10 C9 C8 122.7(3) . .
C10 C9 C4 119.3(3) . .
C8 C9 C4 118.0(4) . .
C9 C10 C11 122.3(3) . .
C9 C10 H10 118.8 . .
C11 C10 H10 118.8 . .
C10 C11 C1 122.2(3) . 3_777
C10 C11 C2 118.5(3) . .
C1 C11 C2 119.4(3) 3_777 .
C13 C12 C1 178.4(4) . .
C12 C13 Si1 175.0(3) . .
C15 C14 C17 109.0(17) . .
C15 C14 Si1 113.6(7) . .
C17 C14 Si1 113.0(14) . .
C15 C14 H14 107.0 . .
C17 C14 H14 107.0 . .
Si1 C14 H14 107.0 . .
C14 C15 C16 112(2) . .
C14 C15 H15A 109.2 . .
C16 C15 H15A 109.2 . .
C14 C15 H15B 109.2 . .
C16 C15 H15B 109.2 . .
H15A C15 H15B 107.9 . .
C15' C14' C17' 108(2) . .
C15' C14' Si1 110.9(10) . .
C17' C14' Si1 112(3) . .
C15' C14' H14' 108.5 . .
C17' C14' H14' 108.5 . .
Si1 C14' H14' 108.5 . .
C14' C15' C16' 113(3) . .
C14' C15' H15C 109.0 . .
C16' C15' H15C 109.0 . .
C14' C15' H15D 109.0 . .
C16' C15' H15D 109.0 . .
H15C C15' H15D 107.8 . .
C15' C16' H16D 109.5 . .
C15' C16' H16E 109.5 . .
H16D C16' H16E 109.5 . .
C15' C16' H16F 109.5 . .
H16D C16' H16F 109.5 . .
H16E C16' H16F 109.5 . .
C14' C17' H17D 109.5 . .
C14' C17' H17E 109.5 . .
H17D C17' H17E 109.5 . .
C14' C17' H17F 109.5 . .
H17D C17' H17F 109.5 . .
H17E C17' H17F 109.5 . .
C19 C18 C21 114.8(4) . .
C19 C18 Si1 115.5(3) . .
C21 C18 Si1 111.7(3) . .
C19 C18 H18 104.4 . .
C21 C18 H18 104.4 . .
Si1 C18 H18 104.4 . .
C18 C19 C20 116.1(4) . .
C18 C19 H19A 108.3 . .
C20 C19 H19A 108.3 . .
C18 C19 H19B 108.3 . .
C20 C19 H19B 108.3 . .
H19A C19 H19B 107.4 . .
C19 C20 H20A 109.5 . .
C19 C20 H20B 109.5 . .
H20A C20 H20B 109.5 . .
C19 C20 H20C 109.5 . .
H20A C20 H20C 109.5 . .
H20B C20 H20C 109.5 . .
C18 C21 H21A 109.5 . .
C18 C21 H21B 109.5 . .
H21A C21 H21B 109.5 . .
C18 C21 H21C 109.5 . .
H21A C21 H21C 109.5 . .
H21B C21 H21C 109.5 . .
C23 C22 C25 108.9(10) . .
C23 C22 Si1 125.3(15) . .
C25 C22 Si1 104(2) . .
C23 C22 H22 105.6 . .
C25 C22 H22 105.6 . .
Si1 C22 H22 105.6 . .
C24 C23 C22 122.6(11) . .
C24 C23 H23A 106.7 . .
C22 C23 H23A 106.7 . .
C24 C23 H23B 106.7 . .
C22 C23 H23B 106.7 . .
H23A C23 H23B 106.6 . .
C23 C24 H24A 109.5 . .
C23 C24 H24B 109.5 . .
H24A C24 H24B 109.5 . .
C23 C24 H24C 109.5 . .
H24A C24 H24C 109.5 . .
H24B C24 H24C 109.5 . .
C22 C25 H25A 109.5 . .
C22 C25 H25B 109.5 . .
H25A C25 H25B 109.5 . .
C22 C25 H25C 109.5 . .
H25A C25 H25C 109.5 . .
H25B C25 H25C 109.5 . .
C23' C22' C25' 106.4(14) . .
C23' C22' Si1 111.4(13) . .
C25' C22' Si1 121(3) . .
C23' C22' H22' 105.6 . .
C25' C22' H22' 105.6 . .
Si1 C22' H22' 105.6 . .
C24' C23' C22' 117.2(15) . .
C24' C23' H23C 108.0 . .
C22' C23' H23C 108.0 . .
C24' C23' H23D 108.0 . .
C22' C23' H23D 108.0 . .
H23C C23' H23D 107.3 . .
C23' C24' H24D 109.5 . .
C23' C24' H24E 109.5 . .
H24D C24' H24E 109.5 . .
C23' C24' H24F 109.5 . .
H24D C24' H24F 109.5 . .
H24E C24' H24F 109.5 . .
C22' C25' H25D 109.5 . .
C22' C25' H25E 109.5 . .
H25D C25' H25E 109.5 . .
C22' C25' H25F 109.5 . .
H25D C25' H25F 109.5 . .
H25E C25' H25F 109.5 . .

loop_
_geom_bond_atom_site_label_1
_geom_bond_atom_site_label_2
_geom_bond_distance
_geom_bond_site_symmetry_2
Si1 C14 1.839(11) .
Si1 C13 1.840(3) .
Si1 C22' 1.85(3) .
Si1 C18 1.884(4) .
Si1 C22 1.91(2) .
Si1 C14' 1.982(19) .
C1 C2 1.409(5) .
C1 C11 1.415(5) 3_777
C1 C12 1.431(4) .
C2 C3 1.406(5) .
C2 C11 1.444(4) .
C3 C4 1.384(5) .
C3 H3 0.9500 .
C4 C5 1.427(6) .
C4 C9 1.443(5) .
C5 C6 1.356(6) .
C5 H5 0.9500 .
C6 C7 1.422(6) .
C6 H6 0.9500 .
C7 C8 1.351(6) .
C7 H7 0.9500 .
C8 C9 1.429(6) .
C8 H8 0.9500 .
C9 C10 1.383(5) .
C10 C11 1.405(5) .
C10 H10 0.9500 .
C11 C1 1.415(5) 3_777
C12 C13 1.211(5) .
C14 C15 1.512(10) .
C14 C17 1.542(14) .
C14 H14 1.0000 .
C15 C16 1.57(3) .
C15 H15A 0.9900 .
C15 H15B 0.9900 .
C16 H16A 0.9800 .
C16 H16B 0.9800 .
C16 H16C 0.9800 .
C17 H17A 0.9800 .
C17 H17B 0.9800 .
C17 H17C 0.9800 .
C14' C15' 1.528(14) .
C14' C17' 1.539(18) .
C14' H14' 1.0000 .
C15' C16' 1.57(3) .
C15' H15C 0.9900 .
C15' H15D 0.9900 .
C16' H16D 0.9800 .
C16' H16E 0.9800 .
C16' H16F 0.9800 .
C17' H17D 0.9800 .
C17' H17E 0.9800 .
C17' H17F 0.9800 .
C18 C19 1.477(6) .
C18 C21 1.519(5) .
C18 H18 1.0000 .
C19 C20 1.519(6) .
C19 H19A 0.9900 .
C19 H19B 0.9900 .
C20 H20A 0.9800 .
C20 H20B 0.9800 .
C20 H20C 0.9800 .
C21 H21A 0.9800 .
C21 H21B 0.9800 .
C21 H21C 0.9800 .
C22 C23 1.482(13) .
C22 C25 1.559(12) .
C22 H22 1.0000 .
C23 C24 1.449(12) .
C23 H23A 0.9900 .
C23 H23B 0.9900 .
C24 H24A 0.9800 .
C24 H24B 0.9800 .
C24 H24C 0.9800 .
C25 H25A 0.9800 .
C25 H25B 0.9800 .
C25 H25C 0.9800 .
C22' C23' 1.474(14) .
C22' C25' 1.562(14) .
C22' H22' 1.0000 .
C23' C24' 1.432(13) .
C23' H23C 0.9900 .
C23' H23D 0.9900 .
C24' H24D 0.9800 .
C24' H24E 0.9800 .
C24' H24F 0.9800 .
C25' H25D 0.9800 .
C25' H25E 0.9800 .
C25' H25F 0.9800 .

loop_
_geom_torsion_atom_site_label_1
_geom_torsion_atom_site_label_2
_geom_torsion_atom_site_label_3
_geom_torsion_atom_site_label_4
_geom_torsion
_geom_torsion_site_symmetry_1
_geom_torsion_site_symmetry_4
C11 C1 C2 C3 -179.2(3) 3_777 .
C12 C1 C2 C3 -0.6(4) . .
C11 C1 C2 C11 -0.1(5) 3_777 .
C12 C1 C2 C11 178.4(3) . .
C1 C2 C3 C4 179.8(3) . .
C11 C2 C3 C4 0.8(5) . .
C2 C3 C4 C5 -179.9(3) . .
C2 C3 C4 C9 0.5(5) . .
C3 C4 C5 C6 -179.3(4) . .
C9 C4 C5 C6 0.3(5) . .
C4 C5 C6 C7 -0.2(6) . .
C5 C6 C7 C8 0.2(7) . .
C6 C7 C8 C9 -0.3(6) . .
C7 C8 C9 C10 -179.3(4) . .
C7 C8 C9 C4 0.4(6) . .
C3 C4 C9 C10 -1.1(5) . .
C5 C4 C9 C10 179.2(3) . .
C3 C4 C9 C8 179.2(3) . .
C5 C4 C9 C8 -0.4(5) . .
C8 C9 C10 C11 -179.9(3) . .
C4 C9 C10 C11 0.5(5) . .
C9 C10 C11 C1 -179.8(3) . 3_777
C9 C10 C11 C2 0.8(5) . .
C3 C2 C11 C10 -1.4(4) . .
C1 C2 C11 C10 179.5(3) . .
C3 C2 C11 C1 179.2(3) . 3_777
C1 C2 C11 C1 0.1(5) . 3_777
C2 C1 C12 C13 -85(17) . .
C11 C1 C12 C13 94(17) 3_777 .
C1 C12 C13 Si1 -38(20) . .
C14 Si1 C13 C12 -31(4) . .
C22' Si1 C13 C12 77(4) . .
C18 Si1 C13 C12 -160(4) . .
C22 Si1 C13 C12 84(4) . .
C14' Si1 C13 C12 -48(4) . .
C13 Si1 C14 C15 -57.5(6) . .
C22' Si1 C14 C15 -173.2(9) . .
C18 Si1 C14 C15 63.8(7) . .
C22 Si1 C14 C15 -168.4(9) . .
C14' Si1 C14 C15 40(2) . .
C13 Si1 C14 C17 178(2) . .
C22' Si1 C14 C17 62(2) . .
C18 Si1 C14 C17 -61(2) . .
C22 Si1 C14 C17 67(2) . .
C14' Si1 C14 C17 -85(3) . .
C17 C14 C15 C16 -77(3) . .
Si1 C14 C15 C16 155.9(19) . .
C14 Si1 C14' C15' -54.5(17) . .
C13 Si1 C14' C15' 32.4(11) . .
C22' Si1 C14' C15' -90.7(13) . .
C18 Si1 C14' C15' 146.5(9) . .
C22 Si1 C14' C15' -87.2(13) . .
C14 Si1 C14' C17' 67(4) . .
C13 Si1 C14' C17' 154(3) . .
C22' Si1 C14' C17' 31(3) . .
C18 Si1 C14' C17' -92(3) . .
C22 Si1 C14' C17' 34(3) . .
C17' C14' C15' C16' 72(5) . .
Si1 C14' C15' C16' -165(4) . .
C14 Si1 C18 C19 -72.1(5) . .
C13 Si1 C18 C19 47.3(4) . .
C22' Si1 C18 C19 170.3(8) . .
C22 Si1 C18 C19 159.9(8) . .
C14' Si1 C18 C19 -65.3(6) . .
C14 Si1 C18 C21 61.5(5) . .
C13 Si1 C18 C21 -179.0(3) . .
C22' Si1 C18 C21 -56.0(8) . .
C22 Si1 C18 C21 -66.4(8) . .
C14' Si1 C18 C21 68.4(6) . .
C21 C18 C19 C20 56.1(7) . .
Si1 C18 C19 C20 -171.6(4) . .
C14 Si1 C22 C23 161.8(12) . .
C13 Si1 C22 C23 50.8(14) . .
C22' Si1 C22 C23 -170(7) . .
C18 Si1 C22 C23 -64.2(16) . .
C14' Si1 C22 C23 171.2(11) . .
C14 Si1 C22 C25 36(2) . .
C13 Si1 C22 C25 -75(2) . .
C22' Si1 C22 C25 64(4) . .
C18 Si1 C22 C25 169.6(18) . .
C14' Si1 C22 C25 45(3) . .
C25 C22 C23 C24 -162(2) . .
Si1 C22 C23 C24 73(2) . .
C14 Si1 C22' C23' -171.4(13) . .
C13 Si1 C22' C23' 78.5(14) . .
C18 Si1 C22' C23' -42.3(16) . .
C22 Si1 C22' C23' 35(5) . .
C14' Si1 C22' C23' -161.6(12) . .
C14 Si1 C22' C25' 62(2) . .
C13 Si1 C22' C25' -48(2) . .
C18 Si1 C22' C25' -169(2) . .
C22 Si1 C22' C25' -91(8) . .
C14' Si1 C22' C25' 72(3) . .
C25' C22' C23' C24' 77(4) . .
Si1 C22' C23' C24' -56.6(17) . .
